data_7230719
loop_
_publ_author_name
'Cao, Jia-Peng'
'Shen, Feng-Cui'
'Luo, Xi-Ming'
'Cui, Chen-Hui'
'Lan, Ya-Qian'
'Xu, Yan'

_publ_section_title
;
 Proton conductivity resulting from different triazole-based ligands in
 two new bifunctional decavanadates
;
_journal_issue 33
_journal_name_full 'RSC Advances'
_journal_page_first 18560
_journal_paper_doi 10.1039/C8RA02694G
_journal_volume 8
_journal_year 2018
_chemical_formula_sum 'C12 H64 N24 O48 V10 Zn3'
_chemical_formula_weight 2018.38
_space_group_crystal_system triclinic
_space_group_IT_number 2
_space_group_name_Hall '-P 1'
_space_group_name_H-M_alt 'P -1'
_symmetry_space_group_name_Hall '-P 1'
_symmetry_space_group_name_H-M 'P -1'
_atom_sites_solution_hydrogens mixed
_audit_creation_method SHELXL-2014/7
_audit_update_record
;
2018-04-27 deposited with the CCDC.
2018-05-01 downloaded from the CCDC.
;
_cell_angle_alpha 96.31(3)
_cell_angle_beta 110.35(3)
_cell_angle_gamma 96.93(4)
_cell_formula_units_Z 1
_cell_length_a 11.53(3)
_cell_length_b 11.81(3)
_cell_length_c 12.99(3)
_cell_measurement_reflns_used 944
_cell_measurement_temperature 296(2)
_cell_measurement_theta_max 20.00
_cell_measurement_theta_min 2.24
_cell_volume 1624(7)
_computing_cell_refinement 'SAINT (Bruker, 2005)'
_computing_data_collection 'APEX2 (Bruker, 2005)'
_computing_data_reduction SAINT
_computing_molecular_graphics SHELXTL
_computing_publication_material SHELXTL
_computing_structure_refinement 'SHELXL-2014/7 (Sheldrick, 2014)'
_computing_structure_solution 'SHELXL-2014/7 (Sheldrick, 2014)'
_diffrn_ambient_temperature 296(2)
_diffrn_measured_fraction_theta_full 0.970
_diffrn_measured_fraction_theta_max 0.970
_diffrn_measurement_device_type 'Bruker Apex2 CCD'
_diffrn_measurement_method '\w scans'
_diffrn_radiation_type MoK\a
_diffrn_radiation_wavelength 0.71073
_diffrn_reflns_av_R_equivalents 0.0879
_diffrn_reflns_av_unetI/netI 0.1605
_diffrn_reflns_Laue_measured_fraction_full 0.970
_diffrn_reflns_Laue_measured_fraction_max 0.970
_diffrn_reflns_limit_h_max 13
_diffrn_reflns_limit_h_min -13
_diffrn_reflns_limit_k_max 13
_diffrn_reflns_limit_k_min -12
_diffrn_reflns_limit_l_max 15
_diffrn_reflns_limit_l_min -15
_diffrn_reflns_number 11126
_diffrn_reflns_point_group_measured_fraction_full 0.970
_diffrn_reflns_point_group_measured_fraction_max 0.970
_diffrn_reflns_theta_full 25.005
_diffrn_reflns_theta_max 25.004
_diffrn_reflns_theta_min 1.695
_exptl_absorpt_coefficient_mu 2.574
_exptl_absorpt_correction_T_max 0.7650
_exptl_absorpt_correction_T_min 0.6835
_exptl_absorpt_correction_type multi-scan
_exptl_absorpt_process_details '(SADABS; Sheldrick, 2003)'
_exptl_crystal_colour yellow
_exptl_crystal_density_diffrn 2.064
_exptl_crystal_description Block
_exptl_crystal_F_000 1008
_exptl_crystal_size_max 0.160
_exptl_crystal_size_mid 0.130
_exptl_crystal_size_min 0.110
_refine_diff_density_max 0.954
_refine_diff_density_min -0.767
_refine_diff_density_rms 0.168
_refine_ls_extinction_coef 0.0100(8)
_refine_ls_extinction_expression Fc^*^=kFc[1+0.001xFc^2^\l^3^/sin(2\q)]^-1/4^
_refine_ls_extinction_method 'SHELXL-2014/7 (Sheldrick 2014'
_refine_ls_goodness_of_fit_ref 1.015
_refine_ls_hydrogen_treatment mixed
_refine_ls_matrix_type full
_refine_ls_number_parameters 492
_refine_ls_number_reflns 5553
_refine_ls_number_restraints 74
_refine_ls_restrained_S_all 1.039
_refine_ls_R_factor_all 0.1542
_refine_ls_R_factor_gt 0.0773
_refine_ls_shift/su_max 0.000
_refine_ls_shift/su_mean 0.000
_refine_ls_structure_factor_coef Fsqd
_refine_ls_weighting_details 'w=1/[\s^2^(Fo^2^)+(0.0620P)^2^] where P=(Fo^2^+2Fc^2^)/3'
_refine_ls_weighting_scheme calc
_refine_ls_wR_factor_gt 0.1561
_refine_ls_wR_factor_ref 0.1780
_reflns_Friedel_coverage 0.000
_reflns_number_gt 2857
_reflns_number_total 5553
_reflns_threshold_expression 'I > 2\s(I)'
_cod_data_source_file c8ra02694g2.cif
_cod_data_source_block a01
_cod_original_cell_volume 1624(8)
_cod_database_code 7230719
_shelx_shelxl_version_number 2014/7
_shelx_space_group_comment
;
The symmetry employed for this shelxl refinement is uniquely defined
by the following loop, which should always be used as a source of
symmetry information in preference to the above space-group names.
They are only intended as comments.
;
_shelx_estimated_absorpt_t_min 0.684
_shelx_estimated_absorpt_t_max 0.765
_exptl_absorpt_special_details
;
SADABS (Sheldrick, 2003) 
was used for absorption correction. R(int) was 0.1264 before and 
0.0788 after correction.
;

loop_
_space_group_symop_operation_xyz
'x, y, z'
'-x, -y, -z'

loop_
_atom_site_label
_atom_site_type_symbol
_atom_site_fract_x
_atom_site_fract_y
_atom_site_fract_z
_atom_site_U_iso_or_equiv
_atom_site_adp_type
_atom_site_occupancy
_atom_site_site_symmetry_order
_atom_site_calc_flag
_atom_site_refinement_flags_posn
_atom_site_refinement_flags_adp
_atom_site_refinement_flags_occupancy
_atom_site_disorder_assembly
_atom_site_disorder_group
Zn1 Zn 1.5000 1.5000 0.0000 0.0282(5) Uani 1 2 d S . P . .
Zn2 Zn 1.38587(11) 1.35734(11) 0.20089(11) 0.0313(4) Uani 1 1 d D . . . .
V3 V 1.87476(15) 0.95104(15) -0.61214(14) 0.0241(5) Uani 1 1 d . . . . .
V4 V 1.85347(16) 1.10514(16) -0.40666(15) 0.0294(5) Uani 1 1 d . . . . .
V5 V 2.01519(16) 1.06792(17) -0.74756(15) 0.0324(5) Uani 1 1 d . . . . .
V1 V 1.74966(16) 0.83948(17) -0.46695(16) 0.0330(5) Uani 1 1 d . . . . .
V2 V 1.99029(16) 1.22063(16) -0.54454(15) 0.0309(5) Uani 1 1 d . . . . .
O1 O 1.9396(5) 0.9499(5) -0.4402(5) 0.0216(15) Uani 1 1 d . . . . .
O2 O 1.7376(5) 0.8723(6) -0.6223(5) 0.0266(17) Uani 1 1 d . . . . .
O3 O 1.8415(5) 1.1011(6) -0.5635(5) 0.0271(17) Uani 1 1 d . . . . .
O4 O 1.9327(7) 1.3362(6) -0.5283(6) 0.042(2) Uani 1 1 d . . . . .
O5 O 1.9691(6) 0.8277(6) -0.6068(5) 0.0299(17) Uani 1 1 d . . . . .
O6 O 1.8231(6) 0.8484(6) -0.3150(6) 0.0348(19) Uani 1 1 d . . . . .
O7 O 1.8577(6) 0.9738(6) -0.7440(5) 0.0299(17) Uani 1 1 d D . . . .
O8 O 1.9514(6) 1.1943(6) -0.6952(5) 0.0289(17) Uani 1 1 d . . . . .
O9 O 1.8011(7) 1.2229(6) -0.3873(6) 0.044(2) Uani 1 1 d . . . . .
O10 O 2.1588(6) 1.2743(6) -0.5082(6) 0.0340(18) Uani 1 1 d . . . . .
O11 O 1.6131(6) 0.7650(7) -0.4950(6) 0.049(2) Uani 1 1 d . . . . .
O12 O 1.7163(6) 0.9934(6) -0.4496(6) 0.0303(17) Uani 1 1 d . . . . .
O13 O 1.9221(6) 1.0733(6) -0.2622(5) 0.0325(18) Uani 1 1 d D . . . .
O14 O 1.9749(7) 1.0726(7) -0.8793(6) 0.048(2) Uani 1 1 d . . . . .
N1 N 1.2827(7) 1.3286(7) 0.0276(7) 0.029(2) Uani 1 1 d . . . . .
N2 N 1.3181(7) 1.3841(7) -0.0492(7) 0.027(2) Uani 1 1 d . . . . .
N3 N 1.2230(10) 1.3733(9) -0.2483(8) 0.064(3) Uani 1 1 d . . . . .
H3B H 1.2800 1.4257 -0.2512 0.077 Uiso 1 1 calc DR U . . .
H3C H 1.1617 1.3407 -0.3082 0.077 Uiso 1 1 calc R U . . .
C3 C 1.1783(10) 1.2560(10) -0.0282(10) 0.044(3) Uani 1 1 d . . . . .
H3A H 1.1353 1.2083 0.0039 0.052 Uiso 1 1 calc R U . . .
N5 N 1.5963(7) 1.3803(7) 0.1050(7) 0.028(2) Uani 1 1 d . . . . .
N6 N 1.5527(8) 1.3246(8) 0.1784(7) 0.034(2) Uani 1 1 d . . . . .
N7 N 1.6320(9) 1.1974(9) 0.3062(9) 0.063(3) Uani 1 1 d . . . . .
H7A H 1.5655 1.1877 0.3221 0.076 Uiso 1 1 calc R U . . .
H7B H 1.6935 1.1629 0.3374 0.076 Uiso 1 1 calc R U . . .
C6 C 1.7033(10) 1.3472(10) 0.1170(8) 0.039(3) Uani 1 1 d . . . . .
H6A H 1.7529 1.3700 0.0773 0.047 Uiso 1 1 calc DR U . . .
N9 N 1.4136(7) 1.5361(8) 0.2063(7) 0.030(2) Uani 1 1 d . . . . .
N10 N 1.4683(8) 1.5893(7) 0.1379(7) 0.032(2) Uani 1 1 d . . . . .
C5 C 1.4755(10) 1.7022(9) 0.1666(9) 0.032(3) Uani 1 1 d . . . . .
H5A H 1.5048 1.7582 0.1323 0.038 Uiso 1 1 calc R U . . .
N12 N 1.3533(8) 1.6088(8) 0.3550(7) 0.042(3) Uani 1 1 d . . . . .
H12A H 1.3293 1.5408 0.3660 0.050 Uiso 1 1 calc R U . . .
H12B H 1.3477 1.6690 0.3955 0.050 Uiso 1 1 calc R U . . .
C1 C 1.2297(11) 1.3424(11) -0.1498(10) 0.046(3) Uani 1 1 d . . . . .
C2 C 1.6400(9) 1.2668(9) 0.2321(9) 0.029(3) Uani 1 1 d . . . . .
N4 N 1.1406(9) 1.2595(8) -0.1403(8) 0.051(3) Uani 1 1 d . . . . .
H4A H 1.0759 1.2190 -0.1929 0.061 Uiso 1 1 calc R U . . .
C4 C 1.3997(9) 1.6208(10) 0.2744(9) 0.031(3) Uani 1 1 d . . . . .
N11 N 1.4355(8) 1.7261(8) 0.2509(7) 0.036(2) Uani 1 1 d . . . . .
H11A H 1.4331 1.7931 0.2829 0.043 Uiso 1 1 calc R U . . .
N8 N 1.7343(8) 1.2765(8) 0.1934(7) 0.037(2) Uani 1 1 d . . . . .
H8A H 1.8001 1.2444 0.2131 0.044 Uiso 1 1 calc R U . . .
O1W O 1.3475(8) 1.1789(6) 0.2127(8) 0.051(2) Uani 1 1 d D . . . .
H1WA H 1.310(9) 1.146(3) 0.252(7) 0.061 Uiso 1 1 d D U . . .
H1WB H 1.365(10) 1.120(2) 0.179(8) 0.061 Uiso 1 1 d D U . . .
O2W O 1.4881(7) 1.3924(8) 0.3827(6) 0.057(3) Uani 1 1 d D . . . .
H2WA H 1.520(3) 1.337(3) 0.417(3) 0.068 Uiso 1 1 d D U . . .
H2WB H 1.449(4) 1.406(3) 0.429(3) 0.068 Uiso 1 1 d D U . . .
O3W O 1.2149(8) 1.3632(8) 0.2386(8) 0.059(2) Uani 1 1 d D . . . .
H3WA H 1.149(3) 1.391(6) 0.207(9) 0.071 Uiso 1 1 d D U . . .
H3WB H 1.204(8) 1.320(9) 0.284(8) 0.071 Uiso 1 1 d D U . . .
O4W O 1.5340(7) 0.0455(7) -0.3541(6) 0.043(2) Uani 1 1 d D . . . .
H4WA H 1.464(4) 0.040(11) -0.407(5) 0.065 Uiso 1 1 d D U . . .
H4WB H 1.594(5) 0.061(10) -0.377(7) 0.065 Uiso 1 1 d D U . . .
O5W O 1.6054(8) 0.9286(9) -0.8977(7) 0.081(3) Uani 1 1 d D . . . .
H5WA H 1.658(2) 0.9924(17) -0.8749(17) 0.121 Uiso 1 1 d D U . . .
H5WB H 1.6580(16) 0.883(2) -0.874(5) 0.121 Uiso 1 1 d D U . . .
O6W O 1.2649(8) 0.5088(8) -0.4504(8) 0.075(3) Uani 1 1 d D . . . .
H6WA H 1.318(4) 0.512(9) -0.385(3) 0.113 Uiso 1 1 d D U . . .
H6WB H 1.285(2) 0.562(2) -0.4832(17) 0.113 Uiso 1 1 d D U . . .
O7W O 1.8423(9) 1.1371(8) -0.0884(7) 0.075(3) Uani 1 1 d D . . . .
H7WA H 1.851(5) 1.1715(18) -0.141(2) 0.113 Uiso 1 1 d D U . . .
H7WB H 1.820(7) 1.0655(19) -0.119(5) 0.113 Uiso 1 1 d D U . . .
O8W O 1.6201(9) 1.0046(8) -0.0893(7) 0.082(3) Uani 1 1 d D . . . .
H8WA H 1.6873 1.0033 -0.0336 0.122 Uiso 1 1 d DR U . . .
H8WB H 1.5572 0.9803 -0.0730 0.122 Uiso 1 1 d DR U . . .
O9W O 1.1199(15) 0.6290(11) 0.0441(13) 0.211(9) Uani 1 1 d D . . . .
H9WA H 1.0605 0.6678 0.0235 0.317 Uiso 1 1 d DR U . . .
H9WB H 1.1897 0.6749 0.0650 0.317 Uiso 1 1 d DR U . . .
O10W O 1.9653(15) 0.5189(14) -0.1565(13) 0.116(9) Uani 0.577(17) 1 d D U P A 1
H1WC H 1.9361 0.4667 -0.1287 0.174 Uiso 0.577(17) 1 d DR U P A 1
H1WD H 2.0380 0.5567 -0.1301 0.174 Uiso 0.577(17) 1 d DR U P A 1
O11W O 1.978(2) 0.488(2) -0.323(2) 0.108(12) Uani 0.423(17) 1 d D U P A 2
H1WE H 1.9697 0.4788 -0.2618 0.162 Uiso 0.423(17) 1 d DR U P A 2
H1WF H 1.9044 0.4777 -0.3760 0.162 Uiso 0.423(17) 1 d DR U P A 2

loop_
_atom_site_aniso_label
_atom_site_aniso_U_11
_atom_site_aniso_U_22
_atom_site_aniso_U_33
_atom_site_aniso_U_23
_atom_site_aniso_U_13
_atom_site_aniso_U_12
Zn1 0.0320(10) 0.0304(11) 0.0212(10) 0.0056(8) 0.0077(8) 0.0059(8)
Zn2 0.0311(7) 0.0303(8) 0.0331(8) 0.0091(6) 0.0116(6) 0.0039(6)
V3 0.0187(9) 0.0289(11) 0.0205(10) 0.0065(8) 0.0022(7) 0.0020(8)
V4 0.0245(10) 0.0358(12) 0.0271(11) 0.0030(9) 0.0081(8) 0.0082(8)
V5 0.0270(10) 0.0440(13) 0.0248(11) 0.0102(9) 0.0070(8) 0.0042(9)
V1 0.0223(10) 0.0395(12) 0.0332(12) 0.0118(10) 0.0058(8) -0.0012(8)
V2 0.0280(10) 0.0280(11) 0.0329(12) 0.0076(9) 0.0054(9) 0.0055(8)
O1 0.018(3) 0.023(4) 0.024(4) 0.004(3) 0.008(3) 0.003(3)
O2 0.016(3) 0.038(4) 0.022(4) 0.008(3) 0.000(3) 0.006(3)
O3 0.017(3) 0.040(4) 0.026(4) 0.014(4) 0.005(3) 0.009(3)
O4 0.058(5) 0.024(4) 0.044(5) 0.003(4) 0.017(4) 0.014(4)
O5 0.032(4) 0.024(4) 0.030(4) 0.006(3) 0.006(3) 0.005(3)
O6 0.020(4) 0.040(5) 0.038(5) 0.011(4) 0.002(3) 0.003(3)
O7 0.021(4) 0.042(5) 0.026(4) 0.008(4) 0.007(3) 0.004(3)
O8 0.026(4) 0.031(4) 0.027(4) 0.013(3) 0.003(3) 0.007(3)
O9 0.041(5) 0.037(5) 0.052(6) 0.001(4) 0.011(4) 0.021(4)
O10 0.042(4) 0.021(4) 0.035(5) 0.008(4) 0.008(4) 0.005(3)
O11 0.025(4) 0.060(6) 0.046(5) 0.014(4) -0.003(4) -0.015(4)
O12 0.024(4) 0.043(5) 0.032(4) 0.012(4) 0.016(3) 0.011(3)
O13 0.028(4) 0.044(5) 0.023(4) 0.005(4) 0.007(3) 0.003(3)
O14 0.048(5) 0.069(6) 0.025(5) 0.021(4) 0.006(4) 0.011(4)
N1 0.028(5) 0.026(5) 0.039(6) 0.010(4) 0.017(4) 0.009(4)
N2 0.026(5) 0.029(5) 0.017(5) 0.003(4) -0.001(4) -0.002(4)
N3 0.075(8) 0.064(8) 0.039(7) 0.013(6) 0.008(6) -0.010(6)
C3 0.021(6) 0.049(8) 0.051(9) -0.006(7) 0.012(6) -0.011(6)
N5 0.030(5) 0.031(5) 0.023(5) 0.002(4) 0.010(4) 0.010(4)
N6 0.027(5) 0.048(6) 0.027(5) 0.019(5) 0.008(4) 0.004(4)
N7 0.040(6) 0.090(9) 0.071(8) 0.057(7) 0.015(6) 0.024(6)
C6 0.038(7) 0.068(9) 0.025(7) 0.023(6) 0.020(5) 0.024(6)
N9 0.030(5) 0.045(6) 0.027(5) 0.012(5) 0.022(4) 0.010(4)
N10 0.038(5) 0.031(6) 0.020(5) 0.012(4) 0.003(4) -0.002(4)
C5 0.043(7) 0.021(6) 0.028(7) 0.006(5) 0.006(5) 0.008(5)
N12 0.056(6) 0.037(6) 0.035(6) -0.001(5) 0.025(5) 0.000(5)
C1 0.052(8) 0.050(8) 0.033(8) 0.006(6) 0.012(6) 0.010(7)
C2 0.024(6) 0.026(6) 0.041(7) 0.014(6) 0.008(5) 0.018(5)
N4 0.044(6) 0.033(6) 0.050(7) -0.017(5) 0.001(5) -0.016(5)
C4 0.027(6) 0.038(7) 0.026(7) 0.007(6) 0.004(5) 0.007(5)
N11 0.042(6) 0.029(6) 0.038(6) 0.002(5) 0.017(5) 0.013(4)
N8 0.020(5) 0.052(6) 0.040(6) 0.024(5) 0.005(4) 0.016(4)
O1W 0.060(6) 0.042(5) 0.076(7) 0.030(5) 0.049(5) 0.009(5)
O2W 0.060(6) 0.079(7) 0.032(5) 0.028(5) 0.013(4) 0.004(5)
O3W 0.080(6) 0.055(6) 0.063(7) 0.025(5) 0.042(5) 0.026(5)
O4W 0.045(5) 0.041(5) 0.048(5) -0.006(4) 0.024(4) 0.013(4)
O5W 0.044(6) 0.099(8) 0.067(7) 0.029(6) -0.015(5) -0.012(5)
O6W 0.053(6) 0.049(6) 0.111(9) 0.011(6) 0.018(6) -0.001(5)
O7W 0.088(7) 0.092(8) 0.052(6) 0.006(6) 0.036(6) 0.014(6)
O8W 0.085(7) 0.091(8) 0.079(8) 0.019(6) 0.041(6) 0.015(6)
O9W 0.189(17) 0.137(14) 0.36(3) 0.024(16) 0.166(18) 0.039(13)
O10W 0.070(11) 0.109(14) 0.163(17) 0.099(12) 0.003(10) 0.040(10)
O11W 0.120(18) 0.071(15) 0.115(18) -0.006(13) 0.017(13) 0.046(13)

loop_
_atom_type_symbol
_atom_type_description
_atom_type_scat_dispersion_real
_atom_type_scat_dispersion_imag
_atom_type_scat_source
C C 0.0033 0.0016 'International Tables Vol C Tables 4.2.6.8 and 6.1.1.4'
H H 0.0000 0.0000 'International Tables Vol C Tables 4.2.6.8 and 6.1.1.4'
N N 0.0061 0.0033 'International Tables Vol C Tables 4.2.6.8 and 6.1.1.4'
O O 0.0106 0.0060 'International Tables Vol C Tables 4.2.6.8 and 6.1.1.4'
V V 0.3005 0.5294 'International Tables Vol C Tables 4.2.6.8 and 6.1.1.4'
Zn Zn 0.2839 1.4301 'International Tables Vol C Tables 4.2.6.8 and 6.1.1.4'

loop_
_geom_angle_atom_site_label_1
_geom_angle_atom_site_label_2
_geom_angle_atom_site_label_3
_geom_angle
_geom_angle_site_symmetry_1
_geom_angle_site_symmetry_3
N10 Zn1 N10 180.0 . 2_885
N10 Zn1 N5 89.4(4) . 2_885
N10 Zn1 N5 90.6(4) 2_885 2_885
N10 Zn1 N5 90.6(4) . .
N10 Zn1 N5 89.4(4) 2_885 .
N5 Zn1 N5 180.0 2_885 .
N10 Zn1 N2 89.4(3) . 2_885
N10 Zn1 N2 90.6(3) 2_885 2_885
N5 Zn1 N2 91.1(3) 2_885 2_885
N5 Zn1 N2 88.9(3) . 2_885
N10 Zn1 N2 90.6(3) . .
N10 Zn1 N2 89.4(3) 2_885 .
N5 Zn1 N2 88.9(3) 2_885 .
N5 Zn1 N2 91.1(3) . .
N2 Zn1 N2 180.0 2_885 .
N9 Zn2 N1 91.8(3) . .
N9 Zn2 N6 98.3(3) . .
N1 Zn2 N6 92.6(3) . .
N9 Zn2 O1W 172.2(3) . .
N1 Zn2 O1W 92.8(4) . .
N6 Zn2 O1W 87.8(3) . .
N9 Zn2 O3W 90.9(3) . .
N1 Zn2 O3W 91.9(4) . .
N6 Zn2 O3W 169.6(3) . .
O1W Zn2 O3W 82.7(3) . .
N9 Zn2 O2W 86.8(3) . .
N1 Zn2 O2W 177.5(3) . .
N6 Zn2 O2W 89.6(3) . .
O1W Zn2 O2W 88.4(3) . .
O3W Zn2 O2W 86.1(4) . .
O2 V3 O7 106.2(3) . .
O2 V3 O5 98.1(4) . .
O7 V3 O5 97.3(3) . .
O2 V3 O3 97.2(3) . .
O7 V3 O3 96.0(3) . .
O5 V3 O3 156.0(3) . .
O2 V3 O1 88.3(3) . .
O7 V3 O1 165.5(3) . .
O5 V3 O1 81.2(3) . .
O3 V3 O1 81.0(3) . .
O2 V3 O1 167.0(3) . 2_974
O7 V3 O1 86.8(3) . 2_974
O5 V3 O1 80.4(3) . 2_974
O3 V3 O1 80.6(3) . 2_974
O1 V3 O1 78.8(3) . 2_974
O2 V3 V1 39.5(2) . .
O7 V3 V1 145.7(2) . .
O5 V3 V1 89.7(3) . .
O3 V3 V1 90.5(2) . .
O1 V3 V1 48.8(2) . .
O1 V3 V1 127.6(2) 2_974 .
O2 V3 V5 143.7(2) . .
O7 V3 V5 37.5(2) . .
O5 V3 V5 89.4(3) . .
O3 V3 V5 89.2(2) . .
O1 V3 V5 128.0(2) . .
O1 V3 V5 49.2(2) 2_974 .
V1 V3 V5 176.79(8) . .
O9 V4 O12 104.0(4) . .
O9 V4 O13 102.3(4) . .
O12 V4 O13 95.3(3) . .
O9 V4 O3 100.4(3) . .
O12 V4 O3 90.9(3) . .
O13 V4 O3 154.2(3) . .
O9 V4 O5 99.9(4) . 2_974
O12 V4 O5 154.5(3) . 2_974
O13 V4 O5 88.1(3) . 2_974
O3 V4 O5 76.0(3) . 2_974
O9 V4 O1 174.4(3) . .
O12 V4 O1 80.5(3) . .
O13 V4 O1 80.3(3) . .
O3 V4 O1 76.0(3) . .
O5 V4 O1 75.1(3) 2_974 .
O9 V4 V2 89.4(3) . .
O12 V4 V2 130.6(3) . .
O13 V4 V2 128.3(3) . .
O3 V4 V2 39.7(2) . .
O5 V4 V2 40.2(2) 2_974 .
O1 V4 V2 85.1(2) . .
O14 V5 O6 104.2(4) . 2_974
O14 V5 O13 101.4(4) . 2_974
O6 V5 O13 91.0(3) 2_974 2_974
O14 V5 O8 103.2(4) . .
O6 V5 O8 90.5(4) 2_974 .
O13 V5 O8 154.2(3) 2_974 .
O14 V5 O7 101.1(3) . .
O6 V5 O7 154.7(3) 2_974 .
O13 V5 O7 84.5(3) 2_974 .
O8 V5 O7 83.2(3) . .
O14 V5 O1 175.7(3) . 2_974
O6 V5 O1 80.0(3) 2_974 2_974
O13 V5 O1 77.4(3) 2_974 2_974
O8 V5 O1 77.5(3) . 2_974
O7 V5 O1 74.7(2) . 2_974
O14 V5 V3 131.9(3) . .
O6 V5 V3 123.9(3) 2_974 .
O13 V5 V3 79.0(2) 2_974 .
O8 V5 V3 78.8(3) . .
O7 V5 V3 30.88(19) . .
O1 V5 V3 43.86(18) 2_974 .
O14 V5 V1 136.8(3) . 2_974
O6 V5 V1 32.6(2) 2_974 2_974
O13 V5 V1 84.0(2) 2_974 2_974
O8 V5 V1 83.5(3) . 2_974
O7 V5 V1 122.1(2) . 2_974
O1 V5 V1 47.40(18) 2_974 2_974
V3 V5 V1 91.3(2) . 2_974
O11 V1 O6 102.7(4) . .
O11 V1 O10 102.2(4) . 2_974
O6 V1 O10 91.6(3) . 2_974
O11 V1 O12 101.3(4) . .
O6 V1 O12 91.1(3) . .
O10 V1 O12 155.1(3) 2_974 .
O11 V1 O2 101.0(3) . .
O6 V1 O2 156.3(3) . .
O10 V1 O2 84.7(3) 2_974 .
O12 V1 O2 82.9(3) . .
O11 V1 O1 175.6(3) . .
O6 V1 O1 81.5(3) . .
O10 V1 O1 78.6(3) 2_974 .
O12 V1 O1 77.4(3) . .
O2 V1 O1 74.7(2) . .
O11 V1 V3 132.5(3) . .
O6 V1 V3 124.8(3) . .
O10 V1 V3 79.4(3) 2_974 .
O12 V1 V3 78.8(2) . .
O2 V1 V3 31.50(18) . .
O1 V1 V3 43.25(18) . .
O11 V1 V5 135.6(3) . 2_974
O6 V1 V5 32.9(2) . 2_974
O10 V1 V5 84.8(3) 2_974 2_974
O12 V1 V5 84.2(2) . 2_974
O2 V1 V5 123.4(2) . 2_974
O1 V1 V5 48.7(2) . 2_974
V3 V1 V5 91.9(2) . 2_974
O4 V2 O8 101.9(3) . .
O4 V2 O10 103.9(4) . .
O8 V2 O10 95.7(3) . .
O4 V2 O3 99.4(4) . .
O8 V2 O3 89.5(3) . .
O10 V2 O3 154.4(3) . .
O4 V2 O5 101.7(4) . 2_974
O8 V2 O5 154.0(3) . 2_974
O10 V2 O5 89.0(3) . 2_974
O3 V2 O5 76.0(3) . 2_974
O4 V2 O1 174.8(3) . 2_974
O8 V2 O1 81.0(3) . 2_974
O10 V2 O1 79.9(3) . 2_974
O3 V2 O1 76.2(3) . 2_974
O5 V2 O1 74.7(3) 2_974 2_974
O4 V2 V4 89.9(3) . .
O8 V2 V4 128.7(2) . .
O10 V2 V4 129.8(2) . .
O3 V2 V4 39.2(2) . .
O5 V2 V4 40.8(2) 2_974 .
O1 V2 V4 84.9(2) 2_974 .
V3 O1 V3 101.2(2) . 2_974
V3 O1 V4 93.0(3) . .
V3 O1 V4 93.6(3) 2_974 .
V3 O1 V2 93.5(3) . 2_974
V3 O1 V2 92.6(3) 2_974 2_974
V4 O1 V2 170.0(3) . 2_974
V3 O1 V1 88.0(2) . .
V3 O1 V1 170.8(3) 2_974 .
V4 O1 V1 86.6(3) . .
V2 O1 V1 86.0(3) 2_974 .
V3 O1 V5 171.9(3) . 2_974
V3 O1 V5 86.9(2) 2_974 2_974
V4 O1 V5 86.8(2) . 2_974
V2 O1 V5 85.8(2) 2_974 2_974
V1 O1 V5 83.9(2) . 2_974
V3 O2 V1 109.0(3) . .
V3 O3 V4 107.1(3) . .
V3 O3 V2 108.0(3) . .
V4 O3 V2 101.1(3) . .
V3 O5 V2 108.1(3) . 2_974
V3 O5 V4 108.6(4) . 2_974
V2 O5 V4 98.9(3) 2_974 2_974
V1 O6 V5 114.5(4) . 2_974
V3 O7 V5 111.6(3) . .
V2 O8 V5 114.8(3) . .
V2 O10 V1 114.3(4) . 2_974
V4 O12 V1 114.5(4) . .
V4 O13 V5 114.6(4) . 2_974
C3 N1 N2 107.4(9) . .
C3 N1 Zn2 127.9(8) . .
N2 N1 Zn2 124.6(6) . .
C1 N2 N1 106.8(9) . .
C1 N2 Zn1 131.1(8) . .
N1 N2 Zn1 121.7(6) . .
C1 N3 H3B 120.0 . .
C1 N3 H3C 120.0 . .
H3B N3 H3C 120.0 . .
N1 C3 N4 111.2(10) . .
N1 C3 H3A 124.4 . .
N4 C3 H3A 124.4 . .
C6 N5 N6 104.9(8) . .
C6 N5 Zn1 129.8(7) . .
N6 N5 Zn1 125.3(6) . .
C2 N6 N5 107.4(8) . .
C2 N6 Zn2 131.2(7) . .
N5 N6 Zn2 120.9(6) . .
C2 N7 H7A 120.0 . .
C2 N7 H7B 120.0 . .
H7A N7 H7B 120.0 . .
N5 C6 N8 112.6(9) . .
N5 C6 H6A 123.7 . .
N8 C6 H6A 123.7 . .
C4 N9 N10 106.5(9) . .
C4 N9 Zn2 131.2(7) . .
N10 N9 Zn2 122.0(6) . .
C5 N10 N9 105.3(9) . .
C5 N10 Zn1 128.8(7) . .
N9 N10 Zn1 125.1(6) . .
N10 C5 N11 112.2(10) . .
N10 C5 H5A 123.9 . .
N11 C5 H5A 123.9 . .
C4 N12 H12A 120.0 . .
C4 N12 H12B 120.0 . .
H12A N12 H12B 120.0 . .
N2 C1 N3 127.7(11) . .
N2 C1 N4 109.9(10) . .
N3 C1 N4 122.4(11) . .
N6 C2 N8 110.0(9) . .
N6 C2 N7 126.1(10) . .
N8 C2 N7 123.6(9) . .
C3 N4 C1 104.6(9) . .
C3 N4 H4A 127.7 . .
C1 N4 H4A 127.7 . .
N9 C4 N12 126.3(10) . .
N9 C4 N11 111.2(10) . .
N12 C4 N11 122.5(11) . .
C5 N11 C4 104.7(9) . .
C5 N11 H11A 127.6 . .
C4 N11 H11A 127.6 . .
C2 N8 C6 105.0(8) . .
C2 N8 H8A 127.5 . .
C6 N8 H8A 127.5 . .
Zn2 O1W H1WA 130(3) . .
Zn2 O1W H1WB 129(2) . .
H1WA O1W H1WB 102(3) . .
Zn2 O2W H2WA 120(3) . .
Zn2 O2W H2WB 121(3) . .
H2WA O2W H2WB 91(2) . .
Zn2 O3W H3WA 131(6) . .
Zn2 O3W H3WB 116(6) . .
H3WA O3W H3WB 111(4) . .
H4WA O4W H4WB 110(4) . .
H5WA O5W H5WB 97(2) . .
H6WA O6W H6WB 113(3) . .
H7WA O7W H7WB 103(3) . .
H8WA O8W H8WB 108.3 . .
H9WA O9W H9WB 108.8 . .
H1WC O10W H1WD 126.0 . .
H1WE O11W H1WF 110.1 . .

loop_
_geom_bond_atom_site_label_1
_geom_bond_atom_site_label_2
_geom_bond_distance
_geom_bond_site_symmetry_2
Zn1 N10 2.141(10) .
Zn1 N10 2.141(10) 2_885
Zn1 N5 2.201(9) 2_885
Zn1 N5 2.201(9) .
Zn1 N2 2.205(9) 2_885
Zn1 N2 2.205(9) .
Zn2 N9 2.086(11) .
Zn2 N1 2.114(10) .
Zn2 N6 2.116(10) .
Zn2 O1W 2.133(9) .
Zn2 O3W 2.197(10) .
Zn2 O2W 2.207(9) .
V3 O2 1.690(7) .
V3 O7 1.710(8) .
V3 O5 1.913(8) .
V3 O3 1.941(8) .
V3 O1 2.097(8) .
V3 O1 2.149(8) 2_974
V3 V1 3.058(6) .
V3 V5 3.098(6) .
V4 O9 1.610(8) .
V4 O12 1.809(8) .
V4 O13 1.866(8) .
V4 O3 1.988(8) .
V4 O5 2.043(8) 2_974
V4 O1 2.258(8) .
V4 V2 3.088(6) .
V5 O14 1.619(8) .
V5 O6 1.855(8) 2_974
V5 O13 1.896(8) 2_974
V5 O8 1.903(8) .
V5 O7 2.030(8) .
V5 O1 2.349(9) 2_974
V5 V1 3.110(6) 2_974
V1 O11 1.607(8) .
V1 O6 1.842(8) .
V1 O10 1.873(8) 2_974
V1 O12 1.908(8) .
V1 O2 2.056(8) .
V1 O1 2.302(8) .
V1 V5 3.110(6) 2_974
V2 O4 1.612(8) .
V2 O8 1.830(8) .
V2 O10 1.843(9) .
V2 O3 2.010(8) .
V2 O5 2.020(8) 2_974
V2 O1 2.272(8) 2_974
O1 V3 2.149(8) 2_974
O1 V2 2.272(8) 2_974
O1 V5 2.349(9) 2_974
O5 V2 2.020(8) 2_974
O5 V4 2.043(8) 2_974
O6 V5 1.855(8) 2_974
O10 V1 1.873(8) 2_974
O13 V5 1.896(8) 2_974
N1 C3 1.310(13) .
N1 N2 1.399(10) .
N2 C1 1.342(14) .
N3 C1 1.347(14) .
N3 H3B 0.8600 .
N3 H3C 0.8600 .
C3 N4 1.375(15) .
C3 H3A 0.9300 .
N5 C6 1.301(12) .
N5 N6 1.408(11) .
N6 C2 1.322(12) .
N7 C2 1.350(13) .
N7 H7A 0.8600 .
N7 H7B 0.8600 .
C6 N8 1.348(13) .
C6 H6A 0.9300 .
N9 C4 1.323(13) .
N9 N10 1.415(10) .
N10 C5 1.329(13) .
C5 N11 1.344(13) .
C5 H5A 0.9300 .
N12 C4 1.343(13) .
N12 H12A 0.8600 .
N12 H12B 0.8600 .
C1 N4 1.379(14) .
C2 N8 1.346(13) .
N4 H4A 0.8600 .
C4 N11 1.363(13) .
N11 H11A 0.8600 .
N8 H8A 0.8600 .
O1W H1WA 0.863(10) .
O1W H1WB 0.863(10) .
O2W H2WA 0.874(10) .
O2W H2WB 0.873(10) .
O3W H3WA 0.857(10) .
O3W H3WB 0.851(11) .
O4W H4WA 0.851(11) .
O4W H4WB 0.849(11) .
O5W H5WA 0.861(10) .
O5W H5WB 0.859(10) .
O6W H6WA 0.855(10) .
O6W H6WB 0.848(10) .
O7W H7WA 0.854(10) .
O7W H7WB 0.861(11) .
O8W H8WA 0.8601 .
O8W H8WB 0.8515 .
O9W H9WA 0.8518 .
O9W H9WB 0.8513 .
O10W H1WC 0.8395 .
O10W H1WD 0.8344 .
O11W H1WE 0.8504 .
O11W H1WF 0.8680 .
